data_7135603
loop_
_publ_author_name
'Kubisz, M.'
'Fernandez, I.'
'Hadlington, T. J.'

_publ_section_title
;
 Catalyst-free insertion of carbon monoxide into terminal
 Mg-C(sp<sup>3</sup>) bonds.
;
_journal_issue 29
_journal_name_full 'Chemical communications (Cambridge, England)'
_journal_page_first 7519
_journal_page_last 7523
_journal_paper_doi 10.1039/d6cc00736h
_journal_volume 62
_journal_year 2026
_chemical_formula_moiety '0.975(C37 H68 Mg N O P Si),0.025(C35 H63 Br Mg N O P Si)'
_chemical_formula_sum 'C36.955 H67.886 Br0.023 Mg N O P Si'
_chemical_formula_weight 627.43
_space_group_crystal_system monoclinic
_space_group_IT_number 14
_space_group_name_Hall '-P 2ybc'
_space_group_name_H-M_alt 'P 1 21/c 1'
_atom_sites_solution_hydrogens geom
_audit_creation_method SHELXL-2018/3
_audit_update_record
;
2026-02-03 deposited with the CCDC.	2026-03-09 downloaded from the CCDC.
;
_cell_angle_alpha 90
_cell_angle_beta 95.54(3)
_cell_angle_gamma 90
_cell_formula_units_Z 8
_cell_length_a 20.032(4)
_cell_length_b 19.501(4)
_cell_length_c 19.921(4)
_cell_measurement_reflns_used 2000
_cell_measurement_temperature 150(2)
_cell_measurement_theta_max 32.50
_cell_measurement_theta_min 1.92
_cell_volume 7746(3)
_computing_structure_refinement 'SHELXL-2018/3 (Sheldrick, 2018)'
_computing_structure_solution 'SHELXT 2018/2 (Sheldrick, 2018)'
_diffrn_ambient_temperature 150(2)
_diffrn_detector Pilatus300K
_diffrn_detector_area_resol_mean 5.81
_diffrn_measured_fraction_theta_full 0.999
_diffrn_measured_fraction_theta_max 0.999
_diffrn_measurement_device_type 'STOE StadiVari'
_diffrn_measurement_method '\w scans'
_diffrn_radiation_collimation '0.6 mm diameter'
_diffrn_radiation_monochromator 'Graded multilayer mirror'
_diffrn_radiation_type 'Mo K\a'
_diffrn_radiation_wavelength 0.71073
_diffrn_reflns_av_R_equivalents 0.0240
_diffrn_reflns_av_unetI/netI 0.0166
_diffrn_reflns_Laue_measured_fraction_full 0.999
_diffrn_reflns_Laue_measured_fraction_max 0.999
_diffrn_reflns_limit_h_max 24
_diffrn_reflns_limit_h_min -21
_diffrn_reflns_limit_k_max 24
_diffrn_reflns_limit_k_min -24
_diffrn_reflns_limit_l_max 24
_diffrn_reflns_limit_l_min -24
_diffrn_reflns_number 101284
_diffrn_reflns_point_group_measured_fraction_full 0.999
_diffrn_reflns_point_group_measured_fraction_max 0.999
_diffrn_reflns_theta_full 25.242
_diffrn_reflns_theta_max 26.000
_diffrn_reflns_theta_min 2.089
_diffrn_source 'Genix 3D HF Mo'
_diffrn_source_current 1.000
_diffrn_source_power 0.050
_diffrn_source_voltage 50
_exptl_absorpt_coefficient_mu 0.168
_exptl_absorpt_correction_T_max 1.000
_exptl_absorpt_correction_T_min 0.973
_exptl_absorpt_correction_type multi-scan
_exptl_absorpt_process_details 'STOE X-AREA 1.76'
_exptl_crystal_colour colourless
_exptl_crystal_density_diffrn 1.076
_exptl_crystal_description block
_exptl_crystal_F_000 2771
_exptl_crystal_size_max 0.16
_exptl_crystal_size_mid 0.13
_exptl_crystal_size_min 0.10
_refine_diff_density_max 0.677
_refine_diff_density_min -0.308
_refine_diff_density_rms 0.045
_refine_ls_extinction_method none
_refine_ls_goodness_of_fit_ref 1.016
_refine_ls_hydrogen_treatment constr
_refine_ls_matrix_type full
_refine_ls_number_parameters 795
_refine_ls_number_reflns 15223
_refine_ls_number_restraints 0
_refine_ls_restrained_S_all 1.016
_refine_ls_R_factor_all 0.0514
_refine_ls_R_factor_gt 0.0425
_refine_ls_shift/su_max 0.001
_refine_ls_shift/su_mean 0.000
_refine_ls_structure_factor_coef Fsqd
_refine_ls_weighting_details 'w=1/[\s^2^(Fo^2^)+(0.0582P)^2^+4.8726P] where P=(Fo^2^+2Fc^2^)/3'
_refine_ls_weighting_scheme calc
_refine_ls_wR_factor_gt 0.1110
_refine_ls_wR_factor_ref 0.1175
_reflns_Friedel_coverage 0.000
_reflns_number_gt 12934
_reflns_number_total 15223
_reflns_threshold_expression 'I > 2\s(I)'
_cod_data_source_file d6cc00736h2.cif
_cod_data_source_block 3
_cod_depositor_comments 'Adding full bibliography for 7135594--7135603.cif.'
_cod_original_sg_symbol_H-M 'P 21/c'
_cod_original_formula_sum 'C36.955 H67.886 N1 Mg1 Si1 P1 O1 Br0.023'
_cod_database_code 7135603
_shelx_shelxl_version_number 2018/3
_shelx_space_group_comment
;
The symmetry employed for this shelxl refinement is uniquely defined
by the following loop, which should always be used as a source of
symmetry information in preference to the above space-group names.
They are only intended as comments.
;

loop_
_space_group_symop_operation_xyz
'x, y, z'
'-x, y+1/2, -z+1/2'
'-x, -y, -z'
'x, -y-1/2, z-1/2'

loop_
_atom_site_label
_atom_site_type_symbol
_atom_site_fract_x
_atom_site_fract_y
_atom_site_fract_z
_atom_site_U_iso_or_equiv
_atom_site_adp_type
_atom_site_occupancy
_atom_site_site_symmetry_order
_atom_site_calc_flag
_atom_site_refinement_flags_posn
_atom_site_refinement_flags_adp
_atom_site_refinement_flags_occupancy
_atom_site_disorder_assembly
_atom_site_disorder_group
P001 P 1.09209(2) 0.65503(2) 0.32346(2) 0.01995(9) Uani 1 1 d . . . . .
Si02 Si 1.03992(2) 0.60470(2) 0.17795(2) 0.01973(10) Uani 1 1 d . . . . .
P003 P 0.39859(2) 0.67591(3) 0.20605(2) 0.02763(11) Uani 1 1 d . . . . .
Si04 Si 0.44372(2) 0.64127(2) 0.35821(2) 0.02328(10) Uani 1 1 d . . . . .
Mg00 Mg 0.95734(3) 0.65938(3) 0.29546(3) 0.02184(12) Uani 1 1 d . . . . .
Mg1 Mg 0.53247(3) 0.66844(3) 0.23553(3) 0.02634(13) Uani 1 1 d . . . . .
O2 O 0.92152(6) 0.75517(6) 0.31960(6) 0.0308(3) Uani 1 1 d . . . . .
O1 O 0.58439(6) 0.75444(7) 0.21031(6) 0.0360(3) Uani 1 1 d . . . . .
N009 N 0.97156(6) 0.65069(7) 0.19550(6) 0.0210(3) Uani 1 1 d . . . . .
N00A N 0.51493(6) 0.67784(7) 0.33439(7) 0.0234(3) Uani 1 1 d . . . . .
C56 C 1.11427(7) 0.63782(8) 0.23719(7) 0.0214(3) Uani 1 1 d . . . . .
H56A H 1.150787 0.603453 0.239369 0.026 Uiso 1 1 calc R U . . .
H56B H 1.131380 0.680571 0.218228 0.026 Uiso 1 1 calc R U . . .
C38 C 0.92393(8) 0.69021(8) 0.15474(7) 0.0209(3) Uani 1 1 d . . . . .
C69 C 0.90180(9) 0.59429(15) 0.35754(10) 0.0257(4) Uani 0.9544(13) 1 d . . P A 1
H69A H 0.918942 0.602380 0.405172 0.031 Uiso 0.9544(13) 1 calc R U P A 1
H69B H 0.854425 0.609461 0.352250 0.031 Uiso 0.9544(13) 1 calc R U P A 1
C57 C 1.15488(8) 0.71999(8) 0.35730(8) 0.0238(3) Uani 1 1 d . . . . .
H57 H 1.200744 0.701803 0.351981 0.029 Uiso 1 1 calc R U . . .
C68 C 1.08116(8) 0.56774(9) 0.43653(8) 0.0265(3) Uani 1 1 d . . . . .
H68A H 1.102424 0.601374 0.469141 0.032 Uiso 1 1 calc R U . . .
H68B H 1.032732 0.578598 0.429033 0.032 Uiso 1 1 calc R U . . .
C32 C 0.57072(8) 0.58361(9) 0.17655(10) 0.0319(4) Uani 1 1 d . . . . .
H32A H 0.610196 0.563907 0.203551 0.038 Uiso 1 1 calc R U . . .
H32B H 0.535819 0.547514 0.172134 0.038 Uiso 1 1 calc R U . . .
C1 C 0.56361(8) 0.71395(9) 0.37747(8) 0.0243(3) Uani 1 1 d . . . . .
C19 C 0.37280(8) 0.66873(10) 0.29220(8) 0.0292(4) Uani 1 1 d . . . . .
H19A H 0.335841 0.635004 0.291945 0.035 Uiso 1 1 calc R U . . .
H19B H 0.355202 0.713637 0.305565 0.035 Uiso 1 1 calc R U . . .
C39 C 0.85687(8) 0.66567(9) 0.13967(8) 0.0250(3) Uani 1 1 d . . . . .
C63 C 1.11307(7) 0.57341(8) 0.36911(8) 0.0217(3) Uani 1 1 d . . . . .
H63 H 1.091203 0.536602 0.339735 0.026 Uiso 1 1 calc R U . . .
C47 C 1.00925(8) 0.78776(9) 0.14267(8) 0.0257(3) Uani 1 1 d . . . . .
H47 H 1.040232 0.751216 0.162364 0.031 Uiso 1 1 calc R U . . .
C50 C 1.06490(9) 0.61647(9) 0.08885(8) 0.0276(4) Uani 1 1 d . . . . .
H50 H 1.083725 0.663846 0.086927 0.033 Uiso 1 1 calc R U . . .
C43 C 0.93911(8) 0.75701(9) 0.13170(8) 0.0241(3) Uani 1 1 d . . . . .
C64 C 1.18779(8) 0.55387(9) 0.37895(9) 0.0272(4) Uani 1 1 d . . . . .
H64A H 1.212267 0.587082 0.409837 0.033 Uiso 1 1 calc R U . . .
H64B H 1.207047 0.555929 0.335055 0.033 Uiso 1 1 calc R U . . .
C55 C 1.09783(9) 0.46960(9) 0.21301(9) 0.0324(4) Uani 1 1 d . . . . .
H55A H 1.088828 0.424563 0.232021 0.049 Uiso 1 1 calc R U . . .
H55B H 1.128987 0.495032 0.244811 0.049 Uiso 1 1 calc R U . . .
H55C H 1.117772 0.463589 0.170372 0.049 Uiso 1 1 calc R U . . .
C20 C 0.34803(8) 0.74752(10) 0.16569(8) 0.0313(4) Uani 1 1 d . . . . .
H20 H 0.354691 0.746511 0.116593 0.038 Uiso 1 1 calc R U . . .
C53 C 1.03160(8) 0.50990(8) 0.20018(8) 0.0256(3) Uani 1 1 d . . . . .
H53 H 1.010991 0.509131 0.243934 0.031 Uiso 1 1 calc R U . . .
C6 C 0.62431(8) 0.68094(10) 0.40316(8) 0.0300(4) Uani 1 1 d . . . . .
C58 C 1.15000(10) 0.73489(10) 0.43268(9) 0.0351(4) Uani 1 1 d . . . . .
H58A H 1.103476 0.748614 0.439172 0.042 Uiso 1 1 calc R U . . .
H58B H 1.160204 0.692420 0.458910 0.042 Uiso 1 1 calc R U . . .
C40 C 0.80809(8) 0.70862(10) 0.10709(9) 0.0314(4) Uani 1 1 d . . . . .
H40 H 0.763497 0.692079 0.098299 0.038 Uiso 1 1 calc R U . . .
C42 C 0.88839(9) 0.79738(9) 0.09878(9) 0.0310(4) Uani 1 1 d . . . . .
H42 H 0.899212 0.841913 0.083818 0.037 Uiso 1 1 calc R U . . .
C62 C 1.14536(10) 0.78719(9) 0.31692(9) 0.0311(4) Uani 1 1 d . . . . .
H62A H 1.150820 0.777910 0.268895 0.037 Uiso 1 1 calc R U . . .
H62B H 1.099254 0.804491 0.319737 0.037 Uiso 1 1 calc R U . . .
C13 C 0.42094(9) 0.67533(12) 0.44258(9) 0.0374(4) Uani 1 1 d . . . . .
H13 H 0.429513 0.725812 0.441361 0.045 Uiso 1 1 calc R U . . .
C65 C 1.19654(9) 0.48109(10) 0.40844(9) 0.0328(4) Uani 1 1 d . . . . .
H65A H 1.175591 0.447530 0.375576 0.039 Uiso 1 1 calc R U . . .
H65B H 1.244937 0.470205 0.416301 0.039 Uiso 1 1 calc R U . . .
C48 C 1.01147(9) 0.84727(9) 0.19316(9) 0.0339(4) Uani 1 1 d . . . . .
H48A H 0.981331 0.883856 0.175172 0.051 Uiso 1 1 calc R U . . .
H48B H 1.057357 0.865029 0.200541 0.051 Uiso 1 1 calc R U . . .
H48C H 0.997149 0.830939 0.236033 0.051 Uiso 1 1 calc R U . . .
C26 C 0.37177(9) 0.59534(10) 0.16107(9) 0.0319(4) Uani 1 1 d . . . . .
H26 H 0.407572 0.561225 0.175529 0.038 Uiso 1 1 calc R U . . .
C66 C 1.16449(9) 0.47473(10) 0.47489(9) 0.0339(4) Uani 1 1 d . . . . .
H66A H 1.188646 0.504648 0.509295 0.041 Uiso 1 1 calc R U . . .
H66B H 1.168511 0.426826 0.491228 0.041 Uiso 1 1 calc R U . . .
C44 C 0.83720(9) 0.59265(9) 0.15571(9) 0.0314(4) Uani 1 1 d . . . . .
H44 H 0.877130 0.570019 0.180375 0.038 Uiso 1 1 calc R U . . .
C2 C 0.55532(9) 0.78456(10) 0.39292(9) 0.0315(4) Uani 1 1 d . . . . .
C41 C 0.82278(9) 0.77443(10) 0.08728(9) 0.0352(4) Uani 1 1 d . . . . .
H41 H 0.788694 0.803270 0.066269 0.042 Uiso 1 1 calc R U . . .
C67 C 1.09037(9) 0.49523(9) 0.46561(9) 0.0308(4) Uani 1 1 d . . . . .
H67A H 1.071492 0.493143 0.509702 0.037 Uiso 1 1 calc R U . . .
H67B H 1.065401 0.462228 0.434877 0.037 Uiso 1 1 calc R U . . .
C52 C 1.12119(10) 0.56727(11) 0.07253(9) 0.0377(4) Uani 1 1 d . . . . .
H52A H 1.103714 0.520339 0.069023 0.057 Uiso 1 1 calc R U . . .
H52B H 1.158082 0.569544 0.108537 0.057 Uiso 1 1 calc R U . . .
H52C H 1.137613 0.580605 0.029629 0.057 Uiso 1 1 calc R U . . .
C21 C 0.27203(9) 0.74489(12) 0.17067(10) 0.0424(5) Uani 1 1 d . . . . .
H21A H 0.253495 0.702610 0.148556 0.051 Uiso 1 1 calc R U . . .
H21B H 0.263382 0.743129 0.218736 0.051 Uiso 1 1 calc R U . . .
C54 C 0.98327(10) 0.46907(10) 0.15019(10) 0.0374(4) Uani 1 1 d . . . . .
H54A H 1.002894 0.464273 0.107240 0.056 Uiso 1 1 calc R U . . .
H54B H 0.940427 0.493476 0.142738 0.056 Uiso 1 1 calc R U . . .
H54C H 0.975754 0.423520 0.168826 0.056 Uiso 1 1 calc R U . . .
C10 C 0.63688(9) 0.60563(11) 0.38940(9) 0.0368(4) Uani 1 1 d . . . . .
H10 H 0.597322 0.588295 0.359791 0.044 Uiso 1 1 calc R U . . .
C74 C 0.85346(9) 0.77373(10) 0.29319(10) 0.0360(4) Uani 1 1 d . . . . .
H74A H 0.830257 0.733751 0.270978 0.043 Uiso 1 1 calc R U . . .
H74B H 0.854403 0.811183 0.259741 0.043 Uiso 1 1 calc R U . . .
C60 C 1.18965(12) 0.85678(10) 0.41792(10) 0.0417(5) Uani 1 1 d . . . . .
H60A H 1.224397 0.890385 0.434647 0.050 Uiso 1 1 calc R U . . .
H60B H 1.145187 0.877200 0.423078 0.050 Uiso 1 1 calc R U . . .
C3 C 0.60629(11) 0.81891(11) 0.43244(10) 0.0428(5) Uani 1 1 d . . . . .
H3 H 0.600187 0.865854 0.443011 0.051 Uiso 1 1 calc R U . . .
C34 C 0.57422(10) 0.78509(11) 0.14314(9) 0.0398(4) Uani 1 1 d . . . . .
H34A H 0.543462 0.824829 0.143121 0.048 Uiso 1 1 calc R U . . .
H34B H 0.554982 0.751128 0.109753 0.048 Uiso 1 1 calc R U . . .
C51 C 1.00637(10) 0.61259(11) 0.03282(9) 0.0381(4) Uani 1 1 d . . . . .
H51A H 1.023045 0.622147 -0.010881 0.057 Uiso 1 1 calc R U . . .
H51B H 0.972212 0.646552 0.041581 0.057 Uiso 1 1 calc R U . . .
H51C H 0.986614 0.566586 0.032120 0.057 Uiso 1 1 calc R U . . .
C4 C 0.66526(11) 0.78678(13) 0.45663(10) 0.0480(5) Uani 1 1 d . . . . .
H4 H 0.699373 0.811353 0.482966 0.058 Uiso 1 1 calc R U . . .
C59 C 1.19804(12) 0.79151(10) 0.45979(10) 0.0427(5) Uani 1 1 d . . . . .
H59A H 1.189905 0.801964 0.506945 0.051 Uiso 1 1 calc R U . . .
H59B H 1.244767 0.774965 0.459904 0.051 Uiso 1 1 calc R U . . .
C70 C 0.90287(11) 0.51702(13) 0.34493(10) 0.0405(5) Uani 0.9544(13) 1 d . . P A 1
H70A H 0.888198 0.507732 0.297446 0.061 Uiso 0.9544(13) 1 calc R U P A 1
H70B H 0.872548 0.494172 0.373595 0.061 Uiso 0.9544(13) 1 calc R U P A 1
H70C H 0.948541 0.499610 0.355672 0.061 Uiso 0.9544(13) 1 calc R U P A 1
C61 C 1.19567(12) 0.84208(10) 0.34330(10) 0.0426(5) Uani 1 1 d . . . . .
H61A H 1.187308 0.884747 0.316885 0.051 Uiso 1 1 calc R U . . .
H61B H 1.241741 0.826342 0.337474 0.051 Uiso 1 1 calc R U . . .
C5 C 0.67371(9) 0.71839(12) 0.44186(9) 0.0407(5) Uani 1 1 d . . . . .
H5 H 0.714163 0.696110 0.458397 0.049 Uiso 1 1 calc R U . . .
C7 C 0.49398(10) 0.82562(10) 0.36531(10) 0.0388(4) Uani 1 1 d . . . . .
H7 H 0.460525 0.792807 0.342905 0.047 Uiso 1 1 calc R U . . .
C31 C 0.37491(12) 0.60345(11) 0.08494(9) 0.0445(5) Uani 1 1 d . . . . .
H31A H 0.418454 0.624029 0.076341 0.053 Uiso 1 1 calc R U . . .
H31B H 0.338788 0.634733 0.066423 0.053 Uiso 1 1 calc R U . . .
C49 C 1.03490(9) 0.81127(11) 0.07610(10) 0.0375(4) Uani 1 1 d . . . . .
H49A H 1.033543 0.772642 0.044533 0.056 Uiso 1 1 calc R U . . .
H49B H 1.081130 0.827763 0.084836 0.056 Uiso 1 1 calc R U . . .
H49C H 1.006357 0.848399 0.056497 0.056 Uiso 1 1 calc R U . . .
C71 C 0.93183(11) 0.77569(12) 0.39017(10) 0.0466(5) Uani 1 1 d . . . . .
H71A H 0.963453 0.814746 0.395707 0.056 Uiso 1 1 calc R U . . .
H71B H 0.950489 0.737100 0.418319 0.056 Uiso 1 1 calc R U . . .
C25 C 0.37700(10) 0.81592(11) 0.19357(10) 0.0398(5) Uani 1 1 d . . . . .
H25A H 0.373171 0.817839 0.242710 0.048 Uiso 1 1 calc R U . . .
H25B H 0.425215 0.818183 0.186601 0.048 Uiso 1 1 calc R U . . .
C24 C 0.34103(11) 0.87787(12) 0.15975(11) 0.0465(5) Uani 1 1 d . . . . .
H24A H 0.359368 0.920455 0.181396 0.056 Uiso 1 1 calc R U . . .
H24B H 0.349403 0.879242 0.111594 0.056 Uiso 1 1 calc R U . . .
C35 C 0.64274(10) 0.80756(11) 0.12670(10) 0.0426(5) Uani 1 1 d . . . . .
H35A H 0.639889 0.848429 0.097080 0.051 Uiso 1 1 calc R U . . .
H35B H 0.666062 0.770305 0.104577 0.051 Uiso 1 1 calc R U . . .
C37 C 0.65264(10) 0.76905(13) 0.23991(11) 0.0473(5) Uani 1 1 d . . . . .
H37A H 0.681065 0.727544 0.239634 0.057 Uiso 1 1 calc R U . . .
H37B H 0.652396 0.785323 0.286959 0.057 Uiso 1 1 calc R U . . .
C9 C 0.51263(12) 0.87748(11) 0.31171(11) 0.0498(5) Uani 1 1 d . . . . .
H9A H 0.546121 0.909731 0.332268 0.075 Uiso 1 1 calc R U . . .
H9B H 0.472444 0.902733 0.293997 0.075 Uiso 1 1 calc R U . . .
H9C H 0.531178 0.852914 0.274814 0.075 Uiso 1 1 calc R U . . .
C23 C 0.26568(11) 0.87466(13) 0.16520(12) 0.0527(6) Uani 1 1 d . . . . .
H23A H 0.256955 0.879220 0.213076 0.063 Uiso 1 1 calc R U . . .
H23B H 0.243408 0.913377 0.139878 0.063 Uiso 1 1 calc R U . . .
C45 C 0.81916(12) 0.55259(11) 0.08987(12) 0.0521(6) Uani 1 1 d . . . . .
H45A H 0.778215 0.571756 0.066190 0.078 Uiso 1 1 calc R U . . .
H45B H 0.811770 0.504256 0.100419 0.078 Uiso 1 1 calc R U . . .
H45C H 0.856010 0.556244 0.061091 0.078 Uiso 1 1 calc R U . . .
C28 C 0.29800(11) 0.49116(13) 0.13955(12) 0.0522(6) Uani 1 1 d . . . . .
H28A H 0.333247 0.459440 0.159115 0.063 Uiso 1 1 calc R U . . .
H28B H 0.253894 0.471152 0.146993 0.063 Uiso 1 1 calc R U . . .
C22 C 0.23647(10) 0.80739(13) 0.13725(12) 0.0515(6) Uani 1 1 d . . . . .
H22A H 0.240207 0.805719 0.088080 0.062 Uiso 1 1 calc R U . . .
H22B H 0.188246 0.805448 0.144268 0.062 Uiso 1 1 calc R U . . .
C29 C 0.30319(12) 0.49802(12) 0.06415(12) 0.0542(6) Uani 1 1 d . . . . .
H29A H 0.301674 0.451833 0.043440 0.065 Uiso 1 1 calc R U . . .
H29B H 0.264210 0.524343 0.043518 0.065 Uiso 1 1 calc R U . . .
C46 C 0.77930(10) 0.58898(12) 0.20080(12) 0.0482(5) Uani 1 1 d . . . . .
H46A H 0.791185 0.615062 0.242284 0.072 Uiso 1 1 calc R U . . .
H46B H 0.771044 0.541022 0.212154 0.072 Uiso 1 1 calc R U . . .
H46C H 0.738728 0.608510 0.176728 0.072 Uiso 1 1 calc R U . . .
C36 C 0.67807(11) 0.82429(12) 0.19591(11) 0.0474(5) Uani 1 1 d . . . . .
H36A H 0.727411 0.821855 0.195665 0.057 Uiso 1 1 calc R U . . .
H36B H 0.665536 0.870462 0.211106 0.057 Uiso 1 1 calc R U . . .
C15 C 0.46476(11) 0.64889(18) 0.50387(10) 0.0663(8) Uani 1 1 d . . . . .
H15A H 0.452024 0.671729 0.544563 0.099 Uiso 1 1 calc R U . . .
H15B H 0.511928 0.658650 0.498465 0.099 Uiso 1 1 calc R U . . .
H15C H 0.458507 0.599283 0.508018 0.099 Uiso 1 1 calc R U . . .
C30 C 0.36688(13) 0.53355(12) 0.04931(11) 0.0545(6) Uani 1 1 d . . . . .
H30A H 0.366485 0.540299 0.000022 0.065 Uiso 1 1 calc R U . . .
H30B H 0.405731 0.504110 0.064354 0.065 Uiso 1 1 calc R U . . .
C73 C 0.81821(11) 0.79657(15) 0.35175(12) 0.0578(6) Uani 1 1 d . . . . .
H73A H 0.800191 0.843462 0.343892 0.069 Uiso 1 1 calc R U . . .
H73B H 0.780416 0.765337 0.358289 0.069 Uiso 1 1 calc R U . . .
C12 C 0.64202(13) 0.56272(13) 0.45433(12) 0.0561(6) Uani 1 1 d . . . . .
H12A H 0.680221 0.578652 0.484769 0.084 Uiso 1 1 calc R U . . .
H12B H 0.648433 0.514371 0.443194 0.084 Uiso 1 1 calc R U . . .
H12C H 0.600671 0.567767 0.476454 0.084 Uiso 1 1 calc R U . . .
C16 C 0.44848(13) 0.54423(13) 0.36998(18) 0.0338(7) Uani 0.752(6) 1 d . . P B 1
H16 H 0.480017 0.535871 0.411205 0.041 Uiso 0.752(6) 1 calc R U P B 1
C27 C 0.30582(11) 0.56055(13) 0.17576(12) 0.0516(6) Uani 1 1 d . . . . .
H27A H 0.305611 0.553598 0.224965 0.062 Uiso 1 1 calc R U . . .
H27B H 0.267515 0.590561 0.160350 0.062 Uiso 1 1 calc R U . . .
C14 C 0.34750(11) 0.6681(2) 0.45588(12) 0.0801(11) Uani 1 1 d . . . . .
H14A H 0.337832 0.619984 0.465324 0.120 Uiso 1 1 calc R U . . .
H14B H 0.318717 0.683310 0.416091 0.120 Uiso 1 1 calc R U . . .
H14C H 0.338785 0.696368 0.494765 0.120 Uiso 1 1 calc R U . . .
C8 C 0.46022(14) 0.86385(14) 0.42058(14) 0.0638(7) Uani 1 1 d . . . . .
H8A H 0.451573 0.831679 0.456523 0.096 Uiso 1 1 calc R U . . .
H8B H 0.417728 0.883681 0.401136 0.096 Uiso 1 1 calc R U . . .
H8C H 0.489862 0.900544 0.439257 0.096 Uiso 1 1 calc R U . . .
C11 C 0.69880(13) 0.59384(16) 0.35211(14) 0.0647(7) Uani 1 1 d . . . . .
H11A H 0.694748 0.620245 0.310052 0.097 Uiso 1 1 calc R U . . .
H11B H 0.702648 0.544953 0.341778 0.097 Uiso 1 1 calc R U . . .
H11C H 0.738847 0.608754 0.380505 0.097 Uiso 1 1 calc R U . . .
C33 C 0.59004(15) 0.59753(16) 0.10990(13) 0.0708(8) Uani 1 1 d . . . . .
H33A H 0.550606 0.612164 0.080433 0.106 Uiso 1 1 calc R U . . .
H33B H 0.608770 0.555891 0.091545 0.106 Uiso 1 1 calc R U . . .
H33C H 0.623853 0.633998 0.112482 0.106 Uiso 1 1 calc R U . . .
C18 C 0.38092(18) 0.51271(17) 0.3841(2) 0.0556(10) Uani 0.752(6) 1 d . . P B 1
H18A H 0.348081 0.519862 0.344951 0.083 Uiso 0.752(6) 1 calc R U P B 1
H18B H 0.364983 0.534728 0.423765 0.083 Uiso 0.752(6) 1 calc R U P B 1
H18C H 0.386610 0.463444 0.392465 0.083 Uiso 0.752(6) 1 calc R U P B 1
C17 C 0.47640(15) 0.50453(14) 0.31270(15) 0.0450(9) Uani 0.752(6) 1 d . . P B 1
H17A H 0.486611 0.457396 0.327360 0.068 Uiso 0.752(6) 1 calc R U P B 1
H17B H 0.517440 0.526841 0.300688 0.068 Uiso 0.752(6) 1 calc R U P B 1
H17C H 0.443051 0.503900 0.273329 0.068 Uiso 0.752(6) 1 calc R U P B 1
C72 C 0.86610(14) 0.7956(3) 0.41007(13) 0.1071(15) Uani 1 1 d . . . . .
H72A H 0.851681 0.762558 0.443537 0.129 Uiso 1 1 calc R U . . .
H72B H 0.868962 0.841606 0.431144 0.129 Uiso 1 1 calc R U . . .
C16A C 0.4393(4) 0.5442(4) 0.3361(6) 0.031(2) Uiso 0.248(6) 1 d . . P B 2
H16A H 0.445686 0.540817 0.287080 0.037 Uiso 0.248(6) 1 calc R U P B 2
C17A C 0.4928(6) 0.4997(6) 0.3723(6) 0.070(4) Uiso 0.248(6) 1 d . . P B 2
H17D H 0.496992 0.510692 0.420571 0.105 Uiso 0.248(6) 1 calc R U P B 2
H17E H 0.535697 0.508180 0.353993 0.105 Uiso 0.248(6) 1 calc R U P B 2
H17F H 0.480451 0.451356 0.365998 0.105 Uiso 0.248(6) 1 calc R U P B 2
C18A C 0.3719(7) 0.5103(8) 0.3446(9) 0.079(4) Uiso 0.248(6) 1 d . . P B 2
H18D H 0.353443 0.490783 0.301451 0.119 Uiso 0.248(6) 1 calc R U P B 2
H18E H 0.340769 0.544584 0.359541 0.119 Uiso 0.248(6) 1 calc R U P B 2
H18F H 0.378269 0.473716 0.378406 0.119 Uiso 0.248(6) 1 calc R U P B 2
Br69 Br 0.9069(3) 0.5649(4) 0.3509(3) 0.0336(19) Uiso 0.0456(13) 1 d . . P A 2

loop_
_atom_site_aniso_label
_atom_site_aniso_U_11
_atom_site_aniso_U_22
_atom_site_aniso_U_33
_atom_site_aniso_U_23
_atom_site_aniso_U_13
_atom_site_aniso_U_12
P001 0.01944(19) 0.0256(2) 0.01461(19) 0.00112(15) 0.00057(14) 0.00108(15)
Si02 0.0235(2) 0.0216(2) 0.0139(2) -0.00076(16) 0.00094(16) 0.00371(17)
P003 0.0193(2) 0.0454(3) 0.0178(2) -0.00350(18) -0.00009(15) -0.00084(18)
Si04 0.0205(2) 0.0291(2) 0.0201(2) -0.00030(18) 0.00116(16) -0.00090(17)
Mg00 0.0215(3) 0.0267(3) 0.0174(3) 0.0002(2) 0.0020(2) 0.0016(2)
Mg1 0.0216(3) 0.0371(3) 0.0204(3) -0.0016(2) 0.0023(2) -0.0007(2)
O2 0.0300(6) 0.0352(7) 0.0270(6) -0.0069(5) 0.0018(5) 0.0047(5)
O1 0.0305(6) 0.0476(8) 0.0289(7) 0.0105(6) -0.0018(5) -0.0066(6)
N009 0.0228(6) 0.0240(7) 0.0157(6) 0.0004(5) -0.0002(5) 0.0028(5)
N00A 0.0204(6) 0.0302(7) 0.0190(7) -0.0017(5) -0.0009(5) -0.0015(5)
C56 0.0209(7) 0.0271(8) 0.0165(7) 0.0013(6) 0.0028(6) 0.0041(6)
C38 0.0225(7) 0.0257(8) 0.0141(7) -0.0043(6) 0.0002(6) 0.0050(6)
C69 0.0246(10) 0.0262(12) 0.0270(10) 0.0011(9) 0.0069(7) 0.0015(8)
C57 0.0233(8) 0.0264(8) 0.0212(8) -0.0002(6) -0.0006(6) 0.0005(6)
C68 0.0279(8) 0.0312(9) 0.0206(8) 0.0031(7) 0.0035(6) -0.0012(7)
C32 0.0189(8) 0.0328(9) 0.0448(11) -0.0093(8) 0.0071(7) 0.0085(7)
C1 0.0218(7) 0.0356(9) 0.0154(7) 0.0006(6) 0.0015(6) -0.0050(7)
C19 0.0206(8) 0.0473(11) 0.0196(8) -0.0041(7) 0.0010(6) -0.0018(7)
C39 0.0255(8) 0.0314(9) 0.0175(8) -0.0060(6) -0.0012(6) 0.0023(7)
C63 0.0216(7) 0.0253(8) 0.0179(7) 0.0019(6) 0.0003(6) -0.0005(6)
C47 0.0260(8) 0.0247(8) 0.0262(8) 0.0043(7) 0.0009(6) 0.0038(7)
C50 0.0366(9) 0.0303(9) 0.0161(8) 0.0001(7) 0.0042(7) 0.0067(7)
C43 0.0253(8) 0.0285(9) 0.0182(8) -0.0014(6) 0.0001(6) 0.0044(7)
C64 0.0231(8) 0.0327(9) 0.0257(8) 0.0079(7) 0.0010(6) 0.0011(7)
C55 0.0413(10) 0.0262(9) 0.0302(9) 0.0032(7) 0.0058(8) 0.0087(8)
C20 0.0254(8) 0.0493(11) 0.0188(8) -0.0011(7) 0.0010(6) 0.0017(8)
C53 0.0330(9) 0.0237(8) 0.0202(8) 0.0000(6) 0.0037(7) 0.0038(7)
C6 0.0226(8) 0.0480(11) 0.0190(8) 0.0064(7) 0.0002(6) -0.0028(7)
C58 0.0529(11) 0.0322(10) 0.0187(8) 0.0014(7) -0.0049(8) -0.0062(8)
C40 0.0239(8) 0.0400(10) 0.0286(9) -0.0043(8) -0.0055(7) 0.0027(7)
C42 0.0324(9) 0.0302(9) 0.0294(9) 0.0046(7) -0.0016(7) 0.0061(7)
C62 0.0462(10) 0.0266(9) 0.0208(8) 0.0007(7) 0.0047(7) 0.0007(8)
C13 0.0346(10) 0.0571(13) 0.0210(9) -0.0013(8) 0.0047(7) -0.0011(9)
C65 0.0272(9) 0.0350(10) 0.0355(10) 0.0111(8) -0.0008(7) 0.0043(7)
C48 0.0376(10) 0.0292(9) 0.0337(10) 0.0005(8) -0.0024(8) -0.0010(8)
C26 0.0264(8) 0.0446(11) 0.0239(9) -0.0036(8) -0.0024(7) 0.0003(8)
C66 0.0340(9) 0.0362(10) 0.0300(9) 0.0118(8) -0.0046(7) -0.0021(8)
C44 0.0274(8) 0.0334(10) 0.0320(9) -0.0041(8) -0.0047(7) -0.0037(7)
C2 0.0337(9) 0.0372(10) 0.0228(8) -0.0019(7) -0.0009(7) -0.0070(8)
C41 0.0293(9) 0.0400(10) 0.0343(10) 0.0030(8) -0.0077(7) 0.0122(8)
C67 0.0324(9) 0.0356(10) 0.0241(8) 0.0079(7) 0.0018(7) -0.0052(7)
C52 0.0455(11) 0.0460(11) 0.0235(9) 0.0039(8) 0.0133(8) 0.0140(9)
C21 0.0245(9) 0.0646(14) 0.0369(11) 0.0072(10) -0.0029(8) 0.0038(9)
C54 0.0478(11) 0.0274(9) 0.0354(10) -0.0041(8) -0.0039(8) -0.0007(8)
C10 0.0274(9) 0.0532(12) 0.0290(9) 0.0054(8) -0.0018(7) 0.0108(8)
C74 0.0317(9) 0.0386(10) 0.0370(10) -0.0032(8) -0.0012(8) 0.0070(8)
C60 0.0644(13) 0.0273(10) 0.0325(10) -0.0044(8) 0.0004(9) -0.0035(9)
C3 0.0523(12) 0.0419(11) 0.0322(10) -0.0027(9) -0.0057(9) -0.0166(9)
C34 0.0435(11) 0.0482(12) 0.0269(9) 0.0087(8) -0.0016(8) 0.0039(9)
C51 0.0513(11) 0.0464(11) 0.0159(8) -0.0024(8) -0.0007(8) 0.0138(9)
C4 0.0434(11) 0.0644(15) 0.0330(11) 0.0019(10) -0.0129(9) -0.0250(11)
C59 0.0630(13) 0.0305(10) 0.0313(10) -0.0037(8) -0.0119(9) -0.0023(9)
C70 0.0489(13) 0.0416(15) 0.0312(11) 0.0014(9) 0.0055(9) -0.0077(10)
C61 0.0639(13) 0.0291(10) 0.0363(11) -0.0012(8) 0.0128(10) -0.0079(9)
C5 0.0265(9) 0.0652(14) 0.0285(9) 0.0107(9) -0.0074(7) -0.0080(9)
C7 0.0420(11) 0.0317(10) 0.0411(11) -0.0073(8) -0.0038(9) -0.0013(8)
C31 0.0622(13) 0.0480(12) 0.0234(9) -0.0074(8) 0.0038(9) 0.0057(10)
C49 0.0328(9) 0.0462(11) 0.0341(10) 0.0113(9) 0.0065(8) 0.0049(8)
C71 0.0499(12) 0.0548(13) 0.0337(11) -0.0205(10) -0.0033(9) 0.0047(10)
C25 0.0322(9) 0.0489(12) 0.0376(11) -0.0079(9) 0.0000(8) 0.0019(9)
C24 0.0501(12) 0.0469(12) 0.0425(12) -0.0048(10) 0.0041(9) 0.0072(10)
C35 0.0478(11) 0.0475(12) 0.0344(10) 0.0087(9) 0.0133(9) 0.0055(9)
C37 0.0323(10) 0.0682(15) 0.0395(11) 0.0179(10) -0.0061(8) -0.0135(10)
C9 0.0601(14) 0.0383(12) 0.0475(13) 0.0006(10) -0.0134(10) -0.0021(10)
C23 0.0486(13) 0.0677(16) 0.0419(12) 0.0019(11) 0.0044(10) 0.0221(11)
C45 0.0628(14) 0.0399(12) 0.0490(13) -0.0147(10) -0.0187(11) -0.0030(10)
C28 0.0404(11) 0.0571(14) 0.0574(14) -0.0140(11) -0.0037(10) -0.0093(10)
C22 0.0318(10) 0.0747(16) 0.0464(12) 0.0105(12) -0.0038(9) 0.0102(10)
C29 0.0573(14) 0.0481(13) 0.0519(13) -0.0187(11) -0.0213(11) 0.0126(11)
C46 0.0352(10) 0.0534(13) 0.0564(13) 0.0042(11) 0.0067(9) -0.0109(9)
C36 0.0419(11) 0.0568(14) 0.0441(12) 0.0098(10) 0.0061(9) -0.0135(10)
C15 0.0349(11) 0.143(3) 0.0203(10) 0.0005(13) -0.0021(8) -0.0011(14)
C30 0.0786(17) 0.0527(14) 0.0321(11) -0.0104(10) 0.0047(11) 0.0112(12)
C73 0.0359(11) 0.0841(18) 0.0550(14) -0.0185(13) 0.0130(10) 0.0058(11)
C12 0.0687(15) 0.0575(15) 0.0424(12) 0.0146(11) 0.0062(11) 0.0174(12)
C16 0.0372(14) 0.0346(14) 0.0292(17) 0.0029(11) 0.0015(11) -0.0033(11)
C27 0.0378(11) 0.0698(16) 0.0476(13) -0.0214(11) 0.0068(9) -0.0175(10)
C14 0.0329(12) 0.178(3) 0.0290(11) -0.0136(16) 0.0020(9) 0.0230(16)
C8 0.0719(17) 0.0526(15) 0.0674(17) -0.0158(13) 0.0100(13) 0.0129(13)
C11 0.0560(14) 0.0824(19) 0.0592(15) 0.0063(14) 0.0232(12) 0.0214(13)
C33 0.0757(18) 0.089(2) 0.0493(15) -0.0175(14) 0.0146(13) 0.0197(16)
C18 0.062(2) 0.0386(17) 0.071(3) 0.0003(16) 0.0307(19) -0.0166(14)
C17 0.0542(17) 0.0336(15) 0.0486(18) -0.0044(12) 0.0111(13) -0.0003(12)
C72 0.0623(17) 0.227(5) 0.0332(13) -0.029(2) 0.0093(12) 0.049(2)

loop_
_atom_type_symbol
_atom_type_description
_atom_type_scat_dispersion_real
_atom_type_scat_dispersion_imag
_atom_type_scat_source
C C 0.0033 0.0016 'International Tables Vol C Tables 4.2.6.8 and 6.1.1.4'
H H 0.0000 0.0000 'International Tables Vol C Tables 4.2.6.8 and 6.1.1.4'
N N 0.0061 0.0033 'International Tables Vol C Tables 4.2.6.8 and 6.1.1.4'
Mg Mg 0.0486 0.0363 'International Tables Vol C Tables 4.2.6.8 and 6.1.1.4'
Si Si 0.0817 0.0704 'International Tables Vol C Tables 4.2.6.8 and 6.1.1.4'
P P 0.1023 0.0942 'International Tables Vol C Tables 4.2.6.8 and 6.1.1.4'
O O 0.0106 0.0060 'International Tables Vol C Tables 4.2.6.8 and 6.1.1.4'
Br Br -0.2901 2.4595 'International Tables Vol C Tables 4.2.6.8 and 6.1.1.4'

loop_
_geom_angle_atom_site_label_1
_geom_angle_atom_site_label_2
_geom_angle_atom_site_label_3
_geom_angle
_geom_angle_site_symmetry_1
_geom_angle_site_symmetry_3
_geom_angle_publ_flag
C56 P001 C63 103.65(7) . . ?
C56 P001 C57 104.20(7) . . ?
C63 P001 C57 106.97(7) . . ?
C56 P001 Mg00 97.97(6) . . ?
C63 P001 Mg00 107.54(5) . . ?
C57 P001 Mg00 132.70(6) . . ?
N009 Si02 C50 114.66(7) . . ?
N009 Si02 C53 111.86(7) . . ?
C50 Si02 C53 111.65(7) . . ?
N009 Si02 C56 106.76(7) . . ?
C50 Si02 C56 105.91(8) . . ?
C53 Si02 C56 105.22(7) . . ?
N009 Si02 Mg00 35.44(5) . . ?
C50 Si02 Mg00 148.06(6) . . ?
C53 Si02 Mg00 95.20(5) . . ?
C56 Si02 Mg00 82.10(5) . . ?
C19 P003 C20 105.61(8) . . ?
C19 P003 C26 106.86(8) . . ?
C20 P003 C26 107.79(8) . . ?
C19 P003 Mg1 98.94(6) . . ?
C20 P003 Mg1 128.57(6) . . ?
C26 P003 Mg1 107.11(6) . . ?
N00A Si04 C13 112.25(8) . . ?
N00A Si04 C16 114.60(9) . . ?
C13 Si04 C16 104.54(12) . . ?
N00A Si04 C19 106.09(7) . . ?
C13 Si04 C19 106.46(8) . . ?
C16 Si04 C19 112.73(12) . . ?
N00A Si04 C16A 111.5(2) . . ?
C13 Si04 C16A 122.0(3) . . ?
C19 Si04 C16A 95.9(3) . . ?
N00A Si04 Mg1 34.53(5) . . ?
C13 Si04 Mg1 144.52(7) . . ?
C16 Si04 Mg1 103.48(9) . . ?
C19 Si04 Mg1 81.92(5) . . ?
C16A Si04 Mg1 90.3(3) . . ?
N009 Mg00 O2 112.58(6) . . ?
N009 Mg00 C69 129.64(8) . . ?
O2 Mg00 C69 100.84(9) . . ?
N009 Mg00 Br69 119.02(16) . . ?
O2 Mg00 Br69 114.27(16) . . ?
N009 Mg00 P001 88.18(5) . . ?
O2 Mg00 P001 109.95(4) . . ?
C69 Mg00 P001 115.06(6) . . ?
Br69 Mg00 P001 109.54(13) . . ?
N009 Mg00 Si02 28.83(4) . . ?
O2 Mg00 Si02 133.57(4) . . ?
C69 Mg00 Si02 124.01(8) . . ?
Br69 Mg00 Si02 110.54(16) . . ?
P001 Mg00 Si02 63.98(3) . . ?
N00A Mg1 O1 107.46(6) . . ?
N00A Mg1 C32 132.93(7) . . ?
O1 Mg1 C32 105.71(7) . . ?
N00A Mg1 P003 86.85(5) . . ?
O1 Mg1 P003 114.71(4) . . ?
C32 Mg1 P003 108.28(5) . . ?
N00A Mg1 Si04 28.21(4) . . ?
O1 Mg1 Si04 130.63(5) . . ?
C32 Mg1 Si04 121.92(6) . . ?
P003 Mg1 Si04 63.95(3) . . ?
C71 O2 C74 108.69(14) . . ?
C71 O2 Mg00 116.80(12) . . ?
C74 O2 Mg00 118.17(11) . . ?
C34 O1 C37 109.35(14) . . ?
C34 O1 Mg1 121.80(11) . . ?
C37 O1 Mg1 122.27(11) . . ?
C38 N009 Si02 132.74(11) . . ?
C38 N009 Mg00 111.28(10) . . ?
Si02 N009 Mg00 115.73(7) . . ?
C1 N00A Si04 125.69(11) . . ?
C1 N00A Mg1 117.05(10) . . ?
Si04 N00A Mg1 117.26(8) . . ?
P001 C56 Si02 113.01(8) . . ?
N009 C38 C43 121.91(14) . . ?
N009 C38 C39 120.29(14) . . ?
C43 C38 C39 117.64(14) . . ?
C70 C69 Mg00 118.05(15) . . ?
C62 C57 C58 109.40(14) . . ?
C62 C57 P001 110.13(11) . . ?
C58 C57 P001 112.09(12) . . ?
C67 C68 C63 110.46(14) . . ?
C33 C32 Mg1 119.06(16) . . ?
N00A C1 C2 121.46(15) . . ?
N00A C1 C6 120.27(16) . . ?
C2 C1 C6 118.17(15) . . ?
P003 C19 Si04 113.83(9) . . ?
C40 C39 C38 119.81(16) . . ?
C40 C39 C44 118.37(15) . . ?
C38 C39 C44 121.78(15) . . ?
C64 C63 C68 110.50(13) . . ?
C64 C63 P001 116.42(11) . . ?
C68 C63 P001 113.13(11) . . ?
C43 C47 C48 111.09(14) . . ?
C43 C47 C49 111.95(14) . . ?
C48 C47 C49 110.43(15) . . ?
C52 C50 C51 109.76(14) . . ?
C52 C50 Si02 112.69(12) . . ?
C51 C50 Si02 114.79(13) . . ?
C42 C43 C38 119.90(15) . . ?
C42 C43 C47 117.65(15) . . ?
C38 C43 C47 122.44(14) . . ?
C63 C64 C65 110.51(14) . . ?
C21 C20 C25 110.35(16) . . ?
C21 C20 P003 116.64(14) . . ?
C25 C20 P003 108.93(12) . . ?
C54 C53 C55 108.70(14) . . ?
C54 C53 Si02 114.40(12) . . ?
C55 C53 Si02 116.00(12) . . ?
C5 C6 C1 119.66(18) . . ?
C5 C6 C10 118.88(17) . . ?
C1 C6 C10 121.47(15) . . ?
C59 C58 C57 112.53(16) . . ?
C41 C40 C39 122.01(16) . . ?
C41 C42 C43 122.03(17) . . ?
C61 C62 C57 111.85(15) . . ?
C15 C13 C14 108.67(18) . . ?
C15 C13 Si04 114.90(15) . . ?
C14 C13 Si04 115.99(15) . . ?
C66 C65 C64 111.27(15) . . ?
C31 C26 C27 110.61(16) . . ?
C31 C26 P003 110.59(14) . . ?
C27 C26 P003 119.59(14) . . ?
C65 C66 C67 110.92(14) . . ?
C39 C44 C46 113.11(16) . . ?
C39 C44 C45 109.92(16) . . ?
C46 C44 C45 110.25(17) . . ?
C3 C2 C1 119.38(17) . . ?
C3 C2 C7 118.10(18) . . ?
C1 C2 C7 122.45(15) . . ?
C40 C41 C42 118.48(16) . . ?
C66 C67 C68 111.49(14) . . ?
C22 C21 C20 111.58(18) . . ?
C6 C10 C11 113.00(19) . . ?
C6 C10 C12 111.94(17) . . ?
C11 C10 C12 109.69(18) . . ?
O2 C74 C73 106.80(16) . . ?
C59 C60 C61 111.15(16) . . ?
C4 C3 C2 122.2(2) . . ?
O1 C34 C35 105.57(15) . . ?
C5 C4 C3 118.82(18) . . ?
C60 C59 C58 112.22(16) . . ?
C62 C61 C60 110.74(16) . . ?
C4 C5 C6 121.81(18) . . ?
C2 C7 C8 113.01(18) . . ?
C2 C7 C9 110.70(17) . . ?
C8 C7 C9 109.27(19) . . ?
C26 C31 C30 110.65(18) . . ?
O2 C71 C72 106.66(18) . . ?
C24 C25 C20 112.40(16) . . ?
C23 C24 C25 111.33(19) . . ?
C34 C35 C36 102.65(16) . . ?
O1 C37 C36 105.06(16) . . ?
C22 C23 C24 110.97(18) . . ?
C29 C28 C27 111.9(2) . . ?
C23 C22 C21 112.40(18) . . ?
C30 C29 C28 111.97(18) . . ?
C37 C36 C35 102.68(17) . . ?
C29 C30 C31 111.72(19) . . ?
C72 C73 C74 107.46(18) . . ?
C17 C16 C18 109.0(2) . . ?
C17 C16 Si04 115.3(2) . . ?
C18 C16 Si04 112.6(2) . . ?
C28 C27 C26 110.50(18) . . ?
C73 C72 C71 109.5(2) . . ?
C17A C16A C18A 107.0(9) . . ?
C17A C16A Si04 115.9(8) . . ?
C18A C16A Si04 114.7(8) . . ?

loop_
_geom_bond_atom_site_label_1
_geom_bond_atom_site_label_2
_geom_bond_distance
_geom_bond_site_symmetry_2
_geom_bond_publ_flag
P001 C56 1.8469(16) . ?
P001 C63 1.8609(16) . ?
P001 C57 1.8648(17) . ?
P001 Mg00 2.7045(9) . ?
Si02 N009 1.7012(14) . ?
Si02 C50 1.9039(17) . ?
Si02 C53 1.9121(17) . ?
Si02 C56 1.9207(17) . ?
Si02 Mg00 3.1781(10) . ?
P003 C19 1.8447(17) . ?
P003 C20 1.8615(19) . ?
P003 C26 1.8621(19) . ?
P003 Mg1 2.6936(9) . ?
Si04 N00A 1.7029(14) . ?
Si04 C13 1.9032(19) . ?
Si04 C16 1.908(3) . ?
Si04 C19 1.9168(18) . ?
Si04 C16A 1.944(8) . ?
Si04 Mg1 3.2021(11) . ?
Mg00 N009 2.0456(14) . ?
Mg00 O2 2.0743(14) . ?
Mg00 C69 2.155(2) . ?
Mg00 Br69 2.419(6) . ?
Mg1 N00A 2.0418(15) . ?
Mg1 O1 2.0609(14) . ?
Mg1 C32 2.2087(18) . ?
O2 C71 1.457(2) . ?
O2 C74 1.459(2) . ?
O1 C34 1.462(2) . ?
O1 C37 1.464(2) . ?
N009 C38 1.419(2) . ?
N00A C1 1.422(2) . ?
C38 C43 1.424(2) . ?
C38 C39 1.430(2) . ?
C69 C70 1.528(3) . ?
C57 C62 1.540(2) . ?
C57 C58 1.542(2) . ?
C68 C67 1.533(2) . ?
C68 C63 1.546(2) . ?
C32 C33 1.444(3) . ?
C1 C2 1.424(3) . ?
C1 C6 1.426(2) . ?
C39 C40 1.398(2) . ?
C39 C44 1.520(3) . ?
C63 C64 1.539(2) . ?
C47 C43 1.524(2) . ?
C47 C48 1.533(2) . ?
C47 C49 1.538(2) . ?
C50 C52 1.539(2) . ?
C50 C51 1.541(2) . ?
C43 C42 1.398(2) . ?
C64 C65 1.540(2) . ?
C55 C53 1.542(2) . ?
C20 C21 1.536(2) . ?
C20 C25 1.537(3) . ?
C53 C54 1.542(2) . ?
C6 C5 1.400(3) . ?
C6 C10 1.519(3) . ?
C58 C59 1.529(3) . ?
C40 C41 1.383(3) . ?
C42 C41 1.386(3) . ?
C62 C61 1.528(3) . ?
C13 C15 1.523(3) . ?
C13 C14 1.526(3) . ?
C65 C66 1.531(3) . ?
C26 C31 1.532(3) . ?
C26 C27 1.538(3) . ?
C66 C67 1.532(2) . ?
C44 C46 1.536(3) . ?
C44 C45 1.539(3) . ?
C2 C3 1.398(3) . ?
C2 C7 1.524(3) . ?
C21 C22 1.531(3) . ?
C10 C11 1.524(3) . ?
C10 C12 1.536(3) . ?
C74 C73 1.489(3) . ?
C60 C59 1.522(3) . ?
C60 C61 1.530(3) . ?
C3 C4 1.382(3) . ?
C34 C35 1.507(3) . ?
C4 C5 1.380(3) . ?
C7 C8 1.539(3) . ?
C7 C9 1.543(3) . ?
C31 C30 1.538(3) . ?
C71 C72 1.464(3) . ?
C25 C24 1.529(3) . ?
C24 C23 1.525(3) . ?
C35 C36 1.523(3) . ?
C37 C36 1.508(3) . ?
C23 C22 1.520(4) . ?
C28 C29 1.521(3) . ?
C28 C27 1.534(3) . ?
C29 C30 1.506(4) . ?
C73 C72 1.434(4) . ?
C16 C17 1.529(4) . ?
C16 C18 1.537(4) . ?
C16A C17A 1.507(15) . ?
C16A C18A 1.527(17) . ?
